data_7059456
loop_
_publ_author_name
'Gao, Wei'
'Zhou, Ai-Mei'
'Wei, Han'
'Wang, Cui-Li'
'Liu, Jie-Ping'
'Zhang, Xiu-Mei'

_publ_section_title
;
 Water-stable LnIII-based coordination polymers displaying slow magnetic
 relaxation and luminescence sensing properties
;
_journal_issue 17
_journal_name_full 'New Journal of Chemistry'
_journal_page_first 6747
_journal_page_last 6759
_journal_paper_doi 10.1039/D0NJ00828A
_journal_volume 44
_journal_year 2020
_chemical_formula_sum 'C42 H34 N4 O19 Tb2'
_chemical_formula_weight 1216.59
_space_group_crystal_system monoclinic
_space_group_IT_number 14
_space_group_name_Hall '-P 2ybc'
_space_group_name_H-M_alt 'P 1 21/c 1'
_atom_sites_solution_hydrogens mixed
_audit_creation_method SHELXL-2014/7
_audit_update_record
;
2020-03-24 deposited with the CCDC.	2020-03-31 downloaded from the CCDC.
;
_cell_angle_alpha 90
_cell_angle_beta 123.104(9)
_cell_angle_gamma 90
_cell_formula_units_Z 4
_cell_length_a 16.013(3)
_cell_length_b 13.636(3)
_cell_length_c 23.533(3)
_cell_measurement_reflns_used 9908
_cell_measurement_temperature 293(2)
_cell_measurement_theta_max 27.57
_cell_measurement_theta_min 2.32
_cell_volume 4304.4(14)
_computing_cell_refinement 'Bruker SMART'
_computing_data_collection 'Bruker SMART'
_computing_data_reduction 'Bruker SAINT'
_computing_molecular_graphics 'Bruker SHELXTL'
_computing_publication_material 'Bruker SHELXTL'
_computing_structure_refinement 'SHELXL-2014/7 (Sheldrick, 2014)'
_computing_structure_solution 'Bruker SHELXTL'
_diffrn_ambient_temperature 293(2)
_diffrn_measured_fraction_theta_full 0.996
_diffrn_measured_fraction_theta_max 0.992
_diffrn_measurement_device_type 'CCD area detector'
_diffrn_measurement_method 'phi and omega scans'
_diffrn_radiation_type MoK\a
_diffrn_radiation_wavelength 0.71073
_diffrn_reflns_av_R_equivalents 0.0327
_diffrn_reflns_av_unetI/netI 0.0370
_diffrn_reflns_Laue_measured_fraction_full 0.996
_diffrn_reflns_Laue_measured_fraction_max 0.992
_diffrn_reflns_limit_h_max 20
_diffrn_reflns_limit_h_min -20
_diffrn_reflns_limit_k_max 17
_diffrn_reflns_limit_k_min -16
_diffrn_reflns_limit_l_max 24
_diffrn_reflns_limit_l_min -30
_diffrn_reflns_number 26736
_diffrn_reflns_point_group_measured_fraction_full 0.996
_diffrn_reflns_point_group_measured_fraction_max 0.992
_diffrn_reflns_theta_full 25.242
_diffrn_reflns_theta_max 27.572
_diffrn_reflns_theta_min 2.130
_diffrn_source 'fine-focus sealed tube'
_exptl_absorpt_coefficient_mu 3.345
_exptl_absorpt_correction_T_max 0.765
_exptl_absorpt_correction_T_min 0.723
_exptl_absorpt_correction_type multi-scan
_exptl_absorpt_process_details sadabs
_exptl_crystal_colour colorless
_exptl_crystal_density_diffrn 1.877
_exptl_crystal_density_method 'not measured'
_exptl_crystal_description block
_exptl_crystal_F_000 2383
_exptl_crystal_size_max 0.100
_exptl_crystal_size_mid 0.100
_exptl_crystal_size_min 0.080
_refine_diff_density_max 0.554
_refine_diff_density_min -0.676
_refine_diff_density_rms 0.093
_refine_ls_extinction_method none
_refine_ls_goodness_of_fit_ref 0.995
_refine_ls_hydrogen_treatment mixed
_refine_ls_matrix_type full
_refine_ls_number_parameters 613
_refine_ls_number_reflns 9877
_refine_ls_number_restraints 0
_refine_ls_restrained_S_all 0.995
_refine_ls_R_factor_all 0.0287
_refine_ls_R_factor_gt 0.0243
_refine_ls_shift/su_max 0.001
_refine_ls_shift/su_mean 0.000
_refine_ls_structure_factor_coef Fsqd
_refine_ls_weighting_details 'w=1/[\s^2^(Fo^2^)+(0.0201P)^2^+3.4357P] where P=(Fo^2^+2Fc^2^)/3'
_refine_ls_weighting_scheme calc
_refine_ls_wR_factor_gt 0.0547
_refine_ls_wR_factor_ref 0.0565
_reflns_Friedel_coverage 0.000
_reflns_number_gt 8826
_reflns_number_total 9877
_reflns_threshold_expression 'I > 2\s(I)'
_cod_data_source_file d0nj00828a2.cif
_cod_data_source_block 4
_cod_depositor_comments
;Adding full bibliography for 7059455--7059460.cif.

 Adding full bibliography for 7059455--7059460.cif.
;
_cod_original_sg_symbol_H-M 'P 21/c'
_cod_database_code 7059456
_shelx_shelxl_version_number 2014/7
_shelx_space_group_comment
;
The symmetry employed for this shelxl refinement is uniquely defined
by the following loop, which should always be used as a source of
symmetry information in preference to the above space-group names.
They are only intended as comments.
;
_shelx_estimated_absorpt_t_min 0.731
_shelx_estimated_absorpt_t_max 0.776

loop_
_space_group_symop_operation_xyz
'x, y, z'
'-x, y+1/2, -z+1/2'
'-x, -y, -z'
'x, -y-1/2, z-1/2'

loop_
_atom_site_label
_atom_site_type_symbol
_atom_site_fract_x
_atom_site_fract_y
_atom_site_fract_z
_atom_site_U_iso_or_equiv
_atom_site_adp_type
_atom_site_occupancy
_atom_site_site_symmetry_order
_atom_site_calc_flag
_atom_site_refinement_flags_posn
_atom_site_refinement_flags_adp
_atom_site_refinement_flags_occupancy
_atom_site_disorder_assembly
_atom_site_disorder_group
Tb1 Tb -0.00039(2) 0.10263(2) 0.15768(2) 0.01736(4) Uani 1 1 d . . . . .
Tb2 Tb 0.18210(2) 0.32408(2) 0.25528(2) 0.01932(4) Uani 1 1 d . . . . .
O1 O 0.27157(15) 0.20020(15) 0.34581(11) 0.0300(5) Uani 1 1 d . . . . .
O2 O 0.11875(15) 0.15678(15) 0.26843(10) 0.0261(4) Uani 1 1 d . . . . .
O3 O -0.01080(16) -0.15692(19) 0.31355(11) 0.0424(6) Uani 1 1 d . . . . .
O4 O 0.10012(16) -0.25470(15) 0.39519(12) 0.0342(5) Uani 1 1 d . . . . .
O5 O 0.40697(15) -0.04299(19) 0.53308(11) 0.0392(6) Uani 1 1 d . . . . .
O6 O 0.16549(18) 0.49293(16) 0.26510(14) 0.0426(6) Uani 1 1 d . . . . .
O7 O 0.07915(16) 0.59642(15) 0.28595(11) 0.0294(5) Uani 1 1 d . . . . .
O8 O 0.02755(15) 0.93326(15) 0.19031(12) 0.0312(5) Uani 1 1 d . . . . .
O9 O 0.14914(17) 1.00161(16) 0.18854(13) 0.0379(6) Uani 1 1 d . . . . .
O10 O 0.37628(18) 0.71312(19) 0.22273(15) 0.0494(7) Uani 1 1 d . . . . .
O11 O 0.11307(14) 0.19917(14) 0.14825(10) 0.0239(4) Uani 1 1 d . . . . .
O12 O 0.27365(15) 0.21997(16) 0.22415(10) 0.0298(5) Uani 1 1 d . . . . .
O13 O 0.16062(15) -0.02138(16) -0.07884(10) 0.0294(5) Uani 1 1 d . . . . .
O14 O 0.05671(16) -0.03971(17) -0.04602(11) 0.0341(5) Uani 1 1 d . . . . .
O15 O 0.40534(16) 0.24051(17) 0.07501(13) 0.0379(6) Uani 1 1 d . . . . .
O16 O 0.14039(18) 0.34344(17) 0.33990(12) 0.0332(5) Uani 1 1 d . . . . .
H16A H 0.0866 0.3716 0.3228 0.050 Uiso 1 1 calc R U . . .
H16C H 0.178(3) 0.389(3) 0.367(2) 0.050 Uiso 1 1 d . U . . .
O17 O 0.2003(2) 0.40043(18) 0.16945(14) 0.0470(7) Uani 1 1 d . . . . .
H17A H 0.1555 0.4405 0.1481 0.071 Uiso 1 1 calc R U . . .
H17B H 0.238(3) 0.425(4) 0.161(2) 0.071 Uiso 1 1 d . U . . .
O18 O 0.33928(17) 0.38578(17) 0.33044(14) 0.0438(6) Uani 1 1 d . . . . .
H18A H 0.3362 0.4455 0.3327 0.066 Uiso 1 1 calc R U . . .
H18C H 0.394(3) 0.362(3) 0.342(2) 0.066 Uiso 1 1 d . U . . .
O19 O 0.8957(4) 0.0360(4) 0.4210(3) 0.141(2) Uani 1 1 d . . . . .
N1 N 0.3703(3) 0.0354(3) 0.66681(19) 0.0640(10) Uani 1 1 d . . . . .
N2 N 0.5927(2) 0.0615(2) 0.10035(15) 0.0424(7) Uani 1 1 d . . . . .
N3 N 0.4845(2) 0.8132(2) 0.13645(16) 0.0459(8) Uani 1 1 d . . . . .
N4 N 1.0085(3) 0.1551(3) 0.4522(2) 0.0722(11) Uani 1 1 d . . . . .
C1 C 0.2010(2) 0.1424(2) 0.32524(14) 0.0235(6) Uani 1 1 d . . . . .
C2 C 0.2114(2) 0.0567(2) 0.36906(14) 0.0239(6) Uani 1 1 d . . . . .
C3 C 0.1362(2) -0.0123(2) 0.34887(14) 0.0235(6) Uani 1 1 d . . . . .
H3B H 0.0759 -0.0050 0.3074 0.028 Uiso 1 1 calc R U . . .
C4 C 0.1506(2) -0.0920(2) 0.39021(14) 0.0230(6) Uani 1 1 d . . . . .
C5 C 0.2393(2) -0.1007(2) 0.45348(15) 0.0270(6) Uani 1 1 d . . . . .
H5A H 0.2490 -0.1529 0.4819 0.032 Uiso 1 1 calc R U . . .
C6 C 0.3132(2) -0.0303(2) 0.47360(14) 0.0269(6) Uani 1 1 d . . . . .
C7 C 0.3004(2) 0.0477(2) 0.43195(15) 0.0278(6) Uani 1 1 d . . . . .
H7A H 0.3509 0.0937 0.4459 0.033 Uiso 1 1 calc R U . . .
C8 C 0.0743(2) -0.1737(2) 0.36518(15) 0.0257(6) Uani 1 1 d . . . . .
C9 C 0.4218(2) -0.0233(2) 0.59531(16) 0.0347(7) Uani 1 1 d . . . . .
C10 C 0.5156(3) -0.0452(3) 0.65093(18) 0.0508(10) Uani 1 1 d . . . . .
H10A H 0.5643 -0.0718 0.6455 0.061 Uiso 1 1 calc R U . . .
C11 C 0.5348(4) -0.0269(4) 0.7142(2) 0.0681(14) Uani 1 1 d . . . . .
H11A H 0.5967 -0.0415 0.7528 0.082 Uiso 1 1 calc R U . . .
C12 C 0.4602(4) 0.0138(3) 0.7196(2) 0.0715(15) Uani 1 1 d . . . . .
H12A H 0.4741 0.0267 0.7627 0.086 Uiso 1 1 calc R U . . .
C13 C 0.3518(3) 0.0169(3) 0.60480(19) 0.0487(9) Uani 1 1 d . . . . .
H13A H 0.2892 0.0320 0.5669 0.058 Uiso 1 1 calc R U . . .
C14 C 0.2044(2) 0.19237(19) 0.16699(15) 0.0217(6) Uani 1 1 d . . . . .
C15 C 0.2287(2) 0.1590(2) 0.11704(14) 0.0233(6) Uani 1 1 d . . . . .
C16 C 0.1709(2) 0.0906(2) 0.06555(15) 0.0231(6) Uani 1 1 d . . . . .
H16B H 0.1162 0.0610 0.0623 0.028 Uiso 1 1 calc R U . . .
C17 C 0.1969(2) 0.0678(2) 0.01917(14) 0.0241(6) Uani 1 1 d . . . . .
C18 C 0.2775(2) 0.1144(2) 0.02301(16) 0.0285(6) Uani 1 1 d . . . . .
H18B H 0.2943 0.0994 -0.0081 0.034 Uiso 1 1 calc R U . . .
C19 C 0.3319(2) 0.1826(2) 0.07311(16) 0.0277(6) Uani 1 1 d . . . . .
C20 C 0.3094(2) 0.2046(2) 0.12056(15) 0.0270(6) Uani 1 1 d . . . . .
H20A H 0.3480 0.2496 0.1548 0.032 Uiso 1 1 calc R U . . .
C21 C 0.1348(2) -0.0027(2) -0.03801(14) 0.0235(6) Uani 1 1 d . . . . .
C22 C 0.4868(2) 0.1973(2) 0.08060(16) 0.0294(7) Uani 1 1 d . . . . .
C23 C 0.5488(3) 0.2591(3) 0.0736(2) 0.0443(9) Uani 1 1 d . . . . .
H23A H 0.5343 0.3255 0.0647 0.053 Uiso 1 1 calc R U . . .
C24 C 0.6330(3) 0.2194(3) 0.0802(2) 0.0495(10) Uani 1 1 d . . . . .
H24A H 0.6769 0.2593 0.0765 0.059 Uiso 1 1 calc R U . . .
C25 C 0.6515(3) 0.1208(3) 0.09224(18) 0.0445(9) Uani 1 1 d . . . . .
H25A H 0.7070 0.0945 0.0948 0.053 Uiso 1 1 calc R U . . .
C26 C 0.5118(2) 0.1000(3) 0.09530(18) 0.0367(8) Uani 1 1 d . . . . .
H26A H 0.4712 0.0594 0.1020 0.044 Uiso 1 1 calc R U . . .
C27 C 0.1369(2) 0.5765(2) 0.26729(14) 0.0217(6) Uani 1 1 d . . . . .
C28 C 0.1742(2) 0.6613(2) 0.24663(15) 0.0240(6) Uani 1 1 d . . . . .
C29 C 0.1289(2) 0.7523(2) 0.23445(15) 0.0242(6) Uani 1 1 d . . . . .
H29A H 0.0744 0.7605 0.2382 0.029 Uiso 1 1 calc R U . . .
C30 C 0.1651(2) 0.8317(2) 0.21657(16) 0.0279(6) Uani 1 1 d . . . . .
C31 C 0.2488(3) 0.8201(2) 0.21376(19) 0.0377(8) Uani 1 1 d . . . . .
H31A H 0.2758 0.8736 0.2047 0.045 Uiso 1 1 calc R U . . .
C32 C 0.2918(2) 0.7284(2) 0.22449(19) 0.0359(8) Uani 1 1 d . . . . .
C33 C 0.2551(2) 0.6485(2) 0.24035(16) 0.0289(7) Uani 1 1 d . . . . .
H33A H 0.2841 0.5870 0.2468 0.035 Uiso 1 1 calc R U . . .
C34 C 0.1122(2) 0.9279(2) 0.19792(15) 0.0255(6) Uani 1 1 d . . . . .
C35 C 0.3784(2) 0.7545(2) 0.17038(18) 0.0325(7) Uani 1 1 d . . . . .
C36 C 0.2965(3) 0.7743(3) 0.1072(2) 0.0460(9) Uani 1 1 d . . . . .
H36A H 0.2329 0.7596 0.0967 0.055 Uiso 1 1 calc R U . . .
C37 C 0.3097(3) 0.8165(3) 0.0593(2) 0.0520(10) Uani 1 1 d . . . . .
H37A H 0.2552 0.8313 0.0162 0.062 Uiso 1 1 calc R U . . .
C38 C 0.4050(3) 0.8360(3) 0.0767(2) 0.0497(10) Uani 1 1 d . . . . .
H38A H 0.4138 0.8666 0.0450 0.060 Uiso 1 1 calc R U . . .
C39 C 0.4711(2) 0.7736(3) 0.18264(18) 0.0369(8) Uani 1 1 d . . . . .
H39A H 0.5270 0.7582 0.2250 0.044 Uiso 1 1 calc R U . . .
C40 C 1.0863(5) 0.1968(6) 0.4448(4) 0.131(3) Uani 1 1 d . . . . .
H40A H 1.1110 0.2562 0.4707 0.197 Uiso 1 1 calc R U . . .
H40B H 1.1399 0.1506 0.4609 0.197 Uiso 1 1 calc R U . . .
H40C H 1.0590 0.2109 0.3978 0.197 Uiso 1 1 calc R U . . .
C41 C 0.9832(5) 0.2107(6) 0.4937(4) 0.132(3) Uani 1 1 d . . . . .
H41A H 1.0250 0.2677 0.5116 0.197 Uiso 1 1 calc R U . . .
H41B H 0.9146 0.2305 0.4664 0.197 Uiso 1 1 calc R U . . .
H41C H 0.9934 0.1704 0.5304 0.197 Uiso 1 1 calc R U . . .
C42 C 0.9647(4) 0.0719(5) 0.4198(3) 0.0900(18) Uani 1 1 d . . . . .
H42A H 0.9873 0.0403 0.3957 0.108 Uiso 1 1 calc R U . . .

loop_
_atom_site_aniso_label
_atom_site_aniso_U_11
_atom_site_aniso_U_22
_atom_site_aniso_U_33
_atom_site_aniso_U_23
_atom_site_aniso_U_13
_atom_site_aniso_U_12
Tb1 0.01850(7) 0.01337(7) 0.02323(7) -0.00167(5) 0.01333(5) -0.00085(5)
Tb2 0.02179(7) 0.01462(7) 0.02485(7) 0.00100(5) 0.01486(6) 0.00055(5)
O1 0.0255(11) 0.0258(11) 0.0348(12) 0.0076(9) 0.0139(10) -0.0028(9)
O2 0.0291(11) 0.0223(11) 0.0223(10) 0.0013(8) 0.0112(9) -0.0015(8)
O3 0.0279(12) 0.0573(16) 0.0309(12) 0.0060(11) 0.0090(10) -0.0163(11)
O4 0.0362(12) 0.0177(11) 0.0483(13) -0.0015(10) 0.0228(11) -0.0058(9)
O5 0.0256(11) 0.0556(16) 0.0263(11) 0.0083(11) 0.0076(9) 0.0005(11)
O6 0.0530(15) 0.0161(11) 0.0786(18) 0.0087(11) 0.0488(15) 0.0083(10)
O7 0.0345(12) 0.0283(12) 0.0375(12) 0.0030(9) 0.0273(10) -0.0001(9)
O8 0.0330(12) 0.0197(11) 0.0523(14) 0.0047(10) 0.0306(11) 0.0041(9)
O9 0.0383(13) 0.0193(11) 0.0684(16) 0.0097(11) 0.0370(13) 0.0039(9)
O10 0.0444(14) 0.0453(15) 0.084(2) 0.0340(14) 0.0519(15) 0.0228(12)
O11 0.0251(10) 0.0210(10) 0.0328(11) 0.0031(8) 0.0206(9) -0.0002(8)
O12 0.0292(11) 0.0327(12) 0.0267(11) -0.0080(9) 0.0148(9) -0.0003(9)
O13 0.0250(10) 0.0384(13) 0.0289(11) -0.0112(9) 0.0175(9) -0.0048(9)
O14 0.0353(12) 0.0421(13) 0.0338(12) -0.0173(10) 0.0245(10) -0.0172(10)
O15 0.0335(12) 0.0306(12) 0.0646(16) -0.0105(11) 0.0363(12) -0.0083(10)
O16 0.0391(13) 0.0308(13) 0.0374(13) 0.0007(10) 0.0259(11) 0.0068(10)
O17 0.075(2) 0.0310(14) 0.0480(15) 0.0084(11) 0.0420(15) -0.0001(12)
O18 0.0252(12) 0.0258(13) 0.0696(18) -0.0098(12) 0.0190(12) -0.0011(10)
O19 0.154(5) 0.151(5) 0.117(4) -0.067(4) 0.074(4) -0.073(4)
N1 0.091(3) 0.049(2) 0.053(2) -0.0077(17) 0.041(2) 0.006(2)
N2 0.0315(15) 0.0458(18) 0.0468(17) 0.0105(14) 0.0194(14) 0.0075(13)
N3 0.0427(17) 0.063(2) 0.0415(17) -0.0007(15) 0.0287(15) -0.0160(15)
N4 0.070(3) 0.076(3) 0.059(2) -0.025(2) 0.028(2) -0.019(2)
C1 0.0286(15) 0.0197(14) 0.0248(14) -0.0006(11) 0.0163(12) 0.0011(12)
C2 0.0267(14) 0.0196(14) 0.0234(14) 0.0021(11) 0.0123(12) -0.0003(11)
C3 0.0241(14) 0.0232(15) 0.0207(13) 0.0019(11) 0.0105(12) 0.0005(11)
C4 0.0242(14) 0.0189(14) 0.0250(14) -0.0003(11) 0.0130(12) -0.0022(11)
C5 0.0287(15) 0.0255(16) 0.0259(15) 0.0053(12) 0.0143(13) 0.0023(12)
C6 0.0224(14) 0.0298(16) 0.0231(14) 0.0025(12) 0.0089(12) -0.0013(12)
C7 0.0267(15) 0.0250(16) 0.0283(15) -0.0001(12) 0.0128(13) -0.0071(12)
C8 0.0308(16) 0.0257(16) 0.0260(15) -0.0040(12) 0.0190(13) -0.0083(12)
C9 0.0374(18) 0.0281(17) 0.0262(16) 0.0029(13) 0.0095(14) -0.0075(14)
C10 0.040(2) 0.058(3) 0.0348(19) 0.0049(17) 0.0078(16) -0.0077(18)
C11 0.075(3) 0.065(3) 0.030(2) 0.0003(19) 0.006(2) -0.009(3)
C12 0.112(4) 0.048(3) 0.037(2) -0.0069(19) 0.028(3) -0.006(3)
C13 0.054(2) 0.046(2) 0.038(2) 0.0023(17) 0.0200(18) 0.0069(18)
C14 0.0277(15) 0.0136(13) 0.0297(15) -0.0012(11) 0.0195(13) -0.0002(11)
C15 0.0227(14) 0.0246(15) 0.0265(14) -0.0032(12) 0.0161(12) -0.0004(11)
C16 0.0202(13) 0.0228(15) 0.0284(15) -0.0033(11) 0.0147(12) -0.0018(11)
C17 0.0247(14) 0.0239(15) 0.0264(14) -0.0053(11) 0.0156(12) -0.0014(12)
C18 0.0282(15) 0.0325(17) 0.0332(16) -0.0041(13) 0.0221(14) -0.0017(13)
C19 0.0223(14) 0.0279(16) 0.0370(17) -0.0040(13) 0.0189(13) -0.0032(12)
C20 0.0240(14) 0.0270(16) 0.0317(16) -0.0067(12) 0.0163(13) -0.0044(12)
C21 0.0205(13) 0.0249(15) 0.0241(14) -0.0016(11) 0.0115(12) 0.0015(11)
C22 0.0230(15) 0.0368(18) 0.0325(16) -0.0044(13) 0.0178(13) -0.0057(13)
C23 0.043(2) 0.039(2) 0.061(2) 0.0049(18) 0.0356(19) -0.0053(16)
C24 0.042(2) 0.055(3) 0.069(3) 0.013(2) 0.042(2) -0.0012(18)
C25 0.0296(17) 0.067(3) 0.043(2) 0.0091(18) 0.0237(16) 0.0086(17)
C26 0.0291(17) 0.037(2) 0.0446(19) 0.0045(15) 0.0208(15) -0.0027(14)
C27 0.0221(14) 0.0176(14) 0.0294(15) 0.0038(11) 0.0166(12) 0.0010(11)
C28 0.0301(15) 0.0169(14) 0.0339(16) 0.0046(11) 0.0231(13) 0.0024(11)
C29 0.0259(14) 0.0180(14) 0.0339(15) 0.0039(12) 0.0198(13) 0.0037(11)
C30 0.0351(16) 0.0175(14) 0.0425(18) 0.0031(12) 0.0284(15) 0.0012(12)
C31 0.0408(19) 0.0241(17) 0.063(2) 0.0092(15) 0.0378(18) 0.0004(14)
C32 0.0332(17) 0.0324(18) 0.059(2) 0.0129(16) 0.0363(17) 0.0089(14)
C33 0.0328(16) 0.0209(15) 0.0452(18) 0.0061(13) 0.0291(15) 0.0074(12)
C34 0.0328(16) 0.0178(14) 0.0335(16) 0.0022(12) 0.0230(14) 0.0009(12)
C35 0.0316(16) 0.0232(16) 0.054(2) 0.0016(14) 0.0306(16) 0.0011(13)
C36 0.0285(17) 0.043(2) 0.063(2) -0.0104(18) 0.0226(18) -0.0008(16)
C37 0.051(2) 0.050(2) 0.038(2) -0.0043(17) 0.0129(19) 0.0129(19)
C38 0.068(3) 0.047(2) 0.039(2) 0.0009(17) 0.032(2) -0.004(2)
C39 0.0298(17) 0.044(2) 0.0393(18) 0.0034(15) 0.0206(15) -0.0042(15)
C40 0.112(6) 0.138(6) 0.159(7) -0.076(6) 0.083(6) -0.064(5)
C41 0.072(4) 0.200(8) 0.111(5) -0.090(6) 0.042(4) -0.029(5)
C42 0.079(4) 0.103(5) 0.072(4) -0.015(3) 0.031(3) -0.040(4)

loop_
_atom_type_symbol
_atom_type_description
_atom_type_scat_dispersion_real
_atom_type_scat_dispersion_imag
_atom_type_scat_source
C C 0.0033 0.0016 'International Tables Vol C Tables 4.2.6.8 and 6.1.1.4'
Tb Tb -0.1723 4.1537 'International Tables Vol C Tables 4.2.6.8 and 6.1.1.4'
N N 0.0061 0.0033 'International Tables Vol C Tables 4.2.6.8 and 6.1.1.4'
O O 0.0106 0.0060 'International Tables Vol C Tables 4.2.6.8 and 6.1.1.4'
H H 0.0000 0.0000 'International Tables Vol C Tables 4.2.6.8 and 6.1.1.4'

loop_
_geom_angle_atom_site_label_1
_geom_angle_atom_site_label_2
_geom_angle_atom_site_label_3
_geom_angle
_geom_angle_site_symmetry_1
_geom_angle_site_symmetry_3
_geom_angle_publ_flag
O7 Tb1 O11 141.13(7) 2_545 . ?
O7 Tb1 O2 74.85(8) 2_545 . ?
O11 Tb1 O2 74.23(7) . . ?
O7 Tb1 O4 84.74(8) 2_545 2 ?
O11 Tb1 O4 79.99(7) . 2 ?
O2 Tb1 O4 103.18(7) . 2 ?
O7 Tb1 O8 80.99(7) 2_545 1_545 ?
O11 Tb1 O8 123.45(7) . 1_545 ?
O2 Tb1 O8 92.92(7) . 1_545 ?
O4 Tb1 O8 154.89(7) 2 1_545 ?
O7 Tb1 O14 128.49(7) 2_545 3 ?
O11 Tb1 O14 86.84(7) . 3 ?
O2 Tb1 O14 155.28(7) . 3 ?
O4 Tb1 O14 88.66(8) 2 3 ?
O8 Tb1 O14 84.26(8) 1_545 3 ?
O7 Tb1 O13 75.01(7) 2_545 3 ?
O11 Tb1 O13 136.27(7) . 3 ?
O2 Tb1 O13 148.94(7) . 3 ?
O4 Tb1 O13 81.31(8) 2 3 ?
O8 Tb1 O13 75.11(8) 1_545 3 ?
O14 Tb1 O13 53.50(7) 3 3 ?
O7 Tb1 O9 123.86(8) 2_545 1_545 ?
O11 Tb1 O9 70.68(7) . 1_545 ?
O2 Tb1 O9 77.47(8) . 1_545 ?
O4 Tb1 O9 149.40(7) 2 1_545 ?
O8 Tb1 O9 52.77(7) 1_545 1_545 ?
O14 Tb1 O9 81.38(8) 3 1_545 ?
O13 Tb1 O9 114.17(7) 3 1_545 ?
O18 Tb2 O3 151.19(9) . 2 ?
O18 Tb2 O6 72.59(9) . . ?
O3 Tb2 O6 78.71(9) 2 . ?
O18 Tb2 O12 81.86(8) . . ?
O3 Tb2 O12 122.35(7) 2 . ?
O6 Tb2 O12 136.49(8) . . ?
O18 Tb2 O17 84.54(10) . . ?
O3 Tb2 O17 90.26(10) 2 . ?
O6 Tb2 O17 74.47(9) . . ?
O12 Tb2 O17 68.43(8) . . ?
O18 Tb2 O16 90.30(9) . . ?
O3 Tb2 O16 79.09(8) 2 . ?
O6 Tb2 O16 73.52(8) . . ?
O12 Tb2 O16 142.35(7) . . ?
O17 Tb2 O16 147.66(8) . . ?
O18 Tb2 O1 73.26(8) . . ?
O3 Tb2 O1 125.93(8) 2 . ?
O6 Tb2 O1 129.04(8) . . ?
O12 Tb2 O1 72.47(7) . . ?
O17 Tb2 O1 137.21(8) . . ?
O16 Tb2 O1 70.01(7) . . ?
O18 Tb2 O2 124.50(8) . . ?
O3 Tb2 O2 77.87(8) 2 . ?
O6 Tb2 O2 141.51(7) . . ?
O12 Tb2 O2 82.00(7) . . ?
O17 Tb2 O2 135.40(8) . . ?
O16 Tb2 O2 72.35(7) . . ?
O1 Tb2 O2 51.24(6) . . ?
C1 O1 Tb2 97.03(18) . . ?
C1 O2 Tb1 149.07(18) . . ?
C1 O2 Tb2 90.76(16) . . ?
Tb1 O2 Tb2 106.14(7) . . ?
C8 O3 Tb2 154.3(2) . 2_545 ?
C8 O4 Tb1 120.2(2) . 2_545 ?
C9 O5 C6 120.6(2) . . ?
C27 O6 Tb2 166.3(2) . . ?
C27 O7 Tb1 164.4(2) . 2 ?
C34 O8 Tb1 95.66(17) . 1_565 ?
C34 O9 Tb1 91.35(17) . 1_565 ?
C35 O10 C32 117.8(3) . . ?
C14 O11 Tb1 136.37(18) . . ?
C14 O11 Tb2 85.21(16) . . ?
Tb1 O11 Tb2 101.95(7) . . ?
C14 O12 Tb2 100.06(17) . . ?
C21 O13 Tb1 91.40(16) . 3 ?
C21 O14 Tb1 93.16(17) . 3 ?
C22 O15 C19 120.0(2) . . ?
Tb2 O16 H16A 109.5 . . ?
Tb2 O16 H16C 107(3) . . ?
H16A O16 H16C 98.6 . . ?
Tb2 O17 H17A 109.5 . . ?
Tb2 O17 H17B 147(4) . . ?
H17A O17 H17B 95.2 . . ?
Tb2 O18 H18A 109.5 . . ?
Tb2 O18 H18C 128(3) . . ?
H18A O18 H18C 117.5 . . ?
C12 N1 C13 117.3(4) . . ?
C25 N2 C26 118.2(3) . . ?
C38 N3 C39 118.3(3) . . ?
C42 N4 C41 125.0(5) . . ?
C42 N4 C40 118.6(5) . . ?
C41 N4 C40 116.4(5) . . ?
O1 C1 O2 120.6(3) . . ?
O1 C1 C2 119.3(3) . . ?
O2 C1 C2 120.0(3) . . ?
O1 C1 Tb2 57.85(15) . . ?
O2 C1 Tb2 63.04(15) . . ?
C2 C1 Tb2 172.12(19) . . ?
C3 C2 C7 119.8(3) . . ?
C3 C2 C1 122.6(3) . . ?
C7 C2 C1 117.6(3) . . ?
C4 C3 C2 120.5(3) . . ?
C4 C3 H3B 119.8 . . ?
C2 C3 H3B 119.8 . . ?
C3 C4 C5 119.8(3) . . ?
C3 C4 C8 120.8(3) . . ?
C5 C4 C8 119.3(3) . . ?
C6 C5 C4 119.1(3) . . ?
C6 C5 H5A 120.4 . . ?
C4 C5 H5A 120.4 . . ?
C7 C6 C5 121.3(3) . . ?
C7 C6 O5 117.9(3) . . ?
C5 C6 O5 120.3(3) . . ?
C6 C7 C2 119.4(3) . . ?
C6 C7 H7A 120.3 . . ?
C2 C7 H7A 120.3 . . ?
O4 C8 O3 123.8(3) . . ?
O4 C8 C4 118.7(3) . . ?
O3 C8 C4 117.5(3) . . ?
C13 C9 O5 124.7(3) . . ?
C13 C9 C10 119.6(3) . . ?
O5 C9 C10 115.7(3) . . ?
C11 C10 C9 118.2(4) . . ?
C11 C10 H10A 120.9 . . ?
C9 C10 H10A 120.9 . . ?
C10 C11 C12 118.7(4) . . ?
C10 C11 H11A 120.6 . . ?
C12 C11 H11A 120.6 . . ?
N1 C12 C11 123.7(4) . . ?
N1 C12 H12A 118.2 . . ?
C11 C12 H12A 118.2 . . ?
N1 C13 C9 122.5(4) . . ?
N1 C13 H13A 118.8 . . ?
C9 C13 H13A 118.8 . . ?
O12 C14 O11 121.7(3) . . ?
O12 C14 C15 118.7(2) . . ?
O11 C14 C15 119.4(3) . . ?
O12 C14 Tb2 55.03(14) . . ?
O11 C14 Tb2 68.82(15) . . ?
C15 C14 Tb2 158.98(19) . . ?
C20 C15 C16 120.0(3) . . ?
C20 C15 C14 116.7(2) . . ?
C16 C15 C14 123.2(2) . . ?
C17 C16 C15 119.0(3) . . ?
C17 C16 H16B 120.5 . . ?
C15 C16 H16B 120.5 . . ?
C18 C17 C16 120.4(3) . . ?
C18 C17 C21 119.1(2) . . ?
C16 C17 C21 120.4(2) . . ?
C19 C18 C17 119.6(3) . . ?
C19 C18 H18B 120.2 . . ?
C17 C18 H18B 120.2 . . ?
C18 C19 C20 121.2(3) . . ?
C18 C19 O15 122.5(3) . . ?
C20 C19 O15 116.0(3) . . ?
C19 C20 C15 119.9(3) . . ?
C19 C20 H20A 120.1 . . ?
C15 C20 H20A 120.1 . . ?
O13 C21 O14 121.0(3) . . ?
O13 C21 C17 118.5(2) . . ?
O14 C21 C17 120.4(2) . . ?
O13 C21 Tb1 61.74(14) . 3 ?
O14 C21 Tb1 60.00(15) . 3 ?
C17 C21 Tb1 169.4(2) . 3 ?
O15 C22 C23 115.8(3) . . ?
O15 C22 C26 124.8(3) . . ?
C23 C22 C26 119.3(3) . . ?
C22 C23 C24 118.0(3) . . ?
C22 C23 H23A 121.0 . . ?
C24 C23 H23A 121.0 . . ?
C25 C24 C23 119.6(3) . . ?
C25 C24 H24A 120.2 . . ?
C23 C24 H24A 120.2 . . ?
N2 C25 C24 122.3(3) . . ?
N2 C25 H25A 118.8 . . ?
C24 C25 H25A 118.8 . . ?
N2 C26 C22 122.4(3) . . ?
N2 C26 H26A 118.8 . . ?
C22 C26 H26A 118.8 . . ?
O6 C27 O7 125.1(3) . . ?
O6 C27 C28 118.2(2) . . ?
O7 C27 C28 116.6(2) . . ?
C29 C28 C33 120.2(3) . . ?
C29 C28 C27 120.1(2) . . ?
C33 C28 C27 119.8(3) . . ?
C28 C29 C30 120.0(3) . . ?
C28 C29 H29A 120.0 . . ?
C30 C29 H29A 120.0 . . ?
C31 C30 C29 119.8(3) . . ?
C31 C30 C34 119.6(3) . . ?
C29 C30 C34 120.6(3) . . ?
C32 C31 C30 119.5(3) . . ?
C32 C31 H31A 120.2 . . ?
C30 C31 H31A 120.2 . . ?
C33 C32 C31 121.3(3) . . ?
C33 C32 O10 117.0(3) . . ?
C31 C32 O10 121.7(3) . . ?
C32 C33 C28 119.2(3) . . ?
C32 C33 H33A 120.4 . . ?
C28 C33 H33A 120.4 . . ?
O9 C34 O8 120.2(3) . . ?
O9 C34 C30 120.9(3) . . ?
O8 C34 C30 118.9(3) . . ?
O9 C34 Tb1 62.46(15) . 1_565 ?
O8 C34 Tb1 57.76(15) . 1_565 ?
C30 C34 Tb1 176.0(2) . 1_565 ?
C36 C35 O10 125.2(3) . . ?
C36 C35 C39 118.4(3) . . ?
O10 C35 C39 116.3(3) . . ?
C35 C36 C37 119.1(3) . . ?
C35 C36 H36A 120.5 . . ?
C37 C36 H36A 120.5 . . ?
C38 C37 C36 118.5(4) . . ?
C38 C37 H37A 120.7 . . ?
C36 C37 H37A 120.7 . . ?
N3 C38 C37 122.8(4) . . ?
N3 C38 H38A 118.6 . . ?
C37 C38 H38A 118.6 . . ?
N3 C39 C35 122.9(3) . . ?
N3 C39 H39A 118.6 . . ?
C35 C39 H39A 118.6 . . ?
N4 C40 H40A 109.5 . . ?
N4 C40 H40B 109.5 . . ?
H40A C40 H40B 109.5 . . ?
N4 C40 H40C 109.5 . . ?
H40A C40 H40C 109.5 . . ?
H40B C40 H40C 109.5 . . ?
N4 C41 H41A 109.5 . . ?
N4 C41 H41B 109.5 . . ?
H41A C41 H41B 109.5 . . ?
N4 C41 H41C 109.5 . . ?
H41A C41 H41C 109.5 . . ?
H41B C41 H41C 109.5 . . ?
O19 C42 N4 121.9(6) . . ?
O19 C42 H42A 119.0 . . ?
N4 C42 H42A 119.0 . . ?

loop_
_geom_bond_atom_site_label_1
_geom_bond_atom_site_label_2
_geom_bond_distance
_geom_bond_site_symmetry_2
_geom_bond_publ_flag
Tb1 O7 2.2769(19) 2_545 ?
Tb1 O11 2.3502(18) . ?
Tb1 O2 2.355(2) . ?
Tb1 O4 2.390(2) 2 ?
Tb1 O8 2.398(2) 1_545 ?
Tb1 O14 2.422(2) 3 ?
Tb1 O13 2.460(2) 3 ?
Tb1 O9 2.502(2) 1_545 ?
Tb2 O18 2.304(2) . ?
Tb2 O3 2.316(2) 2 ?
Tb2 O6 2.344(2) . ?
Tb2 O12 2.424(2) . ?
Tb2 O17 2.427(2) . ?
Tb2 O16 2.436(2) . ?
Tb2 O1 2.472(2) . ?
Tb2 O2 2.583(2) . ?
O1 C1 1.239(3) . ?
O2 C1 1.279(3) . ?
O3 C8 1.255(4) . ?
O3 Tb2 2.316(2) 2_545 ?
O4 C8 1.254(4) . ?
O4 Tb1 2.390(2) 2_545 ?
O5 C9 1.376(4) . ?
O5 C6 1.395(3) . ?
O6 C27 1.240(3) . ?
O7 C27 1.251(3) . ?
O7 Tb1 2.2769(19) 2 ?
O8 C34 1.269(3) . ?
O8 Tb1 2.398(2) 1_565 ?
O9 C34 1.245(3) . ?
O9 Tb1 2.502(2) 1_565 ?
O10 C35 1.373(4) . ?
O10 C32 1.392(3) . ?
O11 C14 1.280(3) . ?
O12 C14 1.246(3) . ?
O13 C21 1.262(3) . ?
O13 Tb1 2.460(2) 3 ?
O14 C21 1.263(3) . ?
O14 Tb1 2.422(2) 3 ?
O15 C22 1.371(4) . ?
O15 C19 1.397(3) . ?
O16 H16A 0.8200 . ?
O16 H16C 0.86(4) . ?
O17 H17A 0.8200 . ?
O17 H17B 0.80(4) . ?
O18 H18A 0.8200 . ?
O18 H18C 0.83(4) . ?
O19 C42 1.223(7) . ?
N1 C12 1.323(6) . ?
N1 C13 1.345(5) . ?
N2 C25 1.332(4) . ?
N2 C26 1.340(4) . ?
N3 C38 1.319(5) . ?
N3 C39 1.332(4) . ?
N4 C42 1.332(7) . ?
N4 C41 1.458(7) . ?
N4 C40 1.464(7) . ?
C1 C2 1.506(4) . ?
C2 C3 1.391(4) . ?
C2 C7 1.390(4) . ?
C3 C4 1.392(4) . ?
C3 H3B 0.9300 . ?
C4 C5 1.392(4) . ?
C4 C8 1.515(4) . ?
C5 C6 1.391(4) . ?
C5 H5A 0.9300 . ?
C6 C7 1.383(4) . ?
C7 H7A 0.9300 . ?
C9 C13 1.371(5) . ?
C9 C10 1.382(5) . ?
C10 C11 1.370(6) . ?
C10 H10A 0.9300 . ?
C11 C12 1.383(7) . ?
C11 H11A 0.9300 . ?
C12 H12A 0.9300 . ?
C13 H13A 0.9300 . ?
C14 C15 1.497(4) . ?
C15 C20 1.395(4) . ?
C15 C16 1.404(4) . ?
C16 C17 1.400(4) . ?
C16 H16B 0.9300 . ?
C17 C18 1.395(4) . ?
C17 C21 1.504(4) . ?
C18 C19 1.376(4) . ?
C18 H18B 0.9300 . ?
C19 C20 1.379(4) . ?
C20 H20A 0.9300 . ?
C21 Tb1 2.792(3) 3 ?
C22 C23 1.379(4) . ?
C22 C26 1.374(5) . ?
C23 C24 1.381(5) . ?
C23 H23A 0.9300 . ?
C24 C25 1.373(6) . ?
C24 H24A 0.9300 . ?
C25 H25A 0.9300 . ?
C26 H26A 0.9300 . ?
C27 C28 1.500(4) . ?
C28 C29 1.387(4) . ?
C28 C33 1.392(4) . ?
C29 C30 1.397(4) . ?
C29 H29A 0.9300 . ?
C30 C31 1.387(4) . ?
C30 C34 1.491(4) . ?
C31 C32 1.383(4) . ?
C31 H31A 0.9300 . ?
C32 C33 1.382(4) . ?
C33 H33A 0.9300 . ?
C34 Tb1 2.821(3) 1_565 ?
C35 C36 1.369(5) . ?
C35 C39 1.373(4) . ?
C36 C37 1.381(6) . ?
C36 H36A 0.9300 . ?
C37 C38 1.373(6) . ?
C37 H37A 0.9300 . ?
C38 H38A 0.9300 . ?
C39 H39A 0.9300 . ?
C40 H40A 0.9600 . ?
C40 H40B 0.9600 . ?
C40 H40C 0.9600 . ?
C41 H41A 0.9600 . ?
C41 H41B 0.9600 . ?
C41 H41C 0.9600 . ?
C42 H42A 0.9300 . ?

loop_
_geom_torsion_atom_site_label_1
_geom_torsion_atom_site_label_2
_geom_torsion_atom_site_label_3
_geom_torsion_atom_site_label_4
_geom_torsion
_geom_torsion_site_symmetry_1
_geom_torsion_site_symmetry_2
_geom_torsion_site_symmetry_3
_geom_torsion_site_symmetry_4
_geom_torsion_publ_flag
Tb2 O1 C1 O2 6.3(3) . . . . ?
Tb2 O1 C1 C2 -171.4(2) . . . . ?
Tb1 O2 C1 O1 118.3(3) . . . . ?
Tb2 O2 C1 O1 -6.0(3) . . . . ?
Tb1 O2 C1 C2 -64.0(5) . . . . ?
Tb2 O2 C1 C2 171.7(2) . . . . ?
Tb1 O2 C1 Tb2 124.3(3) . . . . ?
O1 C1 C2 C3 -178.7(3) . . . . ?
O2 C1 C2 C3 3.5(4) . . . . ?
O1 C1 C2 C7 1.3(4) . . . . ?
O2 C1 C2 C7 -176.5(3) . . . . ?
C7 C2 C3 C4 -2.1(4) . . . . ?
C1 C2 C3 C4 177.9(3) . . . . ?
C2 C3 C4 C5 2.8(4) . . . . ?
C2 C3 C4 C8 -172.7(3) . . . . ?
C3 C4 C5 C6 -1.6(4) . . . . ?
C8 C4 C5 C6 173.9(3) . . . . ?
C4 C5 C6 C7 -0.2(5) . . . . ?
C4 C5 C6 O5 -172.6(3) . . . . ?
C9 O5 C6 C7 108.2(3) . . . . ?
C9 O5 C6 C5 -79.2(4) . . . . ?
C5 C6 C7 C2 0.8(5) . . . . ?
O5 C6 C7 C2 173.4(3) . . . . ?
C3 C2 C7 C6 0.3(4) . . . . ?
C1 C2 C7 C6 -179.7(3) . . . . ?
Tb1 O4 C8 O3 13.6(4) 2_545 . . . ?
Tb1 O4 C8 C4 -163.51(18) 2_545 . . . ?
Tb2 O3 C8 O4 32.3(7) 2_545 . . . ?
Tb2 O3 C8 C4 -150.6(4) 2_545 . . . ?
C3 C4 C8 O4 161.4(3) . . . . ?
C5 C4 C8 O4 -14.0(4) . . . . ?
C3 C4 C8 O3 -15.9(4) . . . . ?
C5 C4 C8 O3 168.6(3) . . . . ?
C6 O5 C9 C13 -5.6(5) . . . . ?
C6 O5 C9 C10 175.4(3) . . . . ?
C13 C9 C10 C11 0.8(6) . . . . ?
O5 C9 C10 C11 179.8(4) . . . . ?
C9 C10 C11 C12 -0.8(7) . . . . ?
C13 N1 C12 C11 -0.5(7) . . . . ?
C10 C11 C12 N1 0.7(8) . . . . ?
C12 N1 C13 C9 0.5(6) . . . . ?
O5 C9 C13 N1 -179.6(4) . . . . ?
C10 C9 C13 N1 -0.6(6) . . . . ?
Tb2 O12 C14 O11 -18.0(3) . . . . ?
Tb2 O12 C14 C15 156.3(2) . . . . ?
Tb1 O11 C14 O12 -86.5(3) . . . . ?
Tb2 O11 C14 O12 15.8(3) . . . . ?
Tb1 O11 C14 C15 99.2(3) . . . . ?
Tb2 O11 C14 C15 -158.5(2) . . . . ?
Tb1 O11 C14 Tb2 -102.3(2) . . . . ?
O12 C14 C15 C20 -32.2(4) . . . . ?
O11 C14 C15 C20 142.2(3) . . . . ?
Tb2 C14 C15 C20 34.3(7) . . . . ?
O12 C14 C15 C16 152.1(3) . . . . ?
O11 C14 C15 C16 -33.4(4) . . . . ?
Tb2 C14 C15 C16 -141.4(4) . . . . ?
C20 C15 C16 C17 1.3(4) . . . . ?
C14 C15 C16 C17 176.8(3) . . . . ?
C15 C16 C17 C18 -1.8(4) . . . . ?
C15 C16 C17 C21 -178.0(3) . . . . ?
C16 C17 C18 C19 0.5(5) . . . . ?
C21 C17 C18 C19 176.8(3) . . . . ?
C17 C18 C19 C20 1.2(5) . . . . ?
C17 C18 C19 O15 -172.0(3) . . . . ?
C22 O15 C19 C18 -61.0(4) . . . . ?
C22 O15 C19 C20 125.4(3) . . . . ?
C18 C19 C20 C15 -1.7(5) . . . . ?
O15 C19 C20 C15 172.0(3) . . . . ?
C16 C15 C20 C19 0.4(5) . . . . ?
C14 C15 C20 C19 -175.4(3) . . . . ?
Tb1 O13 C21 O14 9.8(3) 3 . . . ?
Tb1 O13 C21 C17 -168.0(2) 3 . . . ?
Tb1 O14 C21 O13 -9.9(3) 3 . . . ?
Tb1 O14 C21 C17 167.7(2) 3 . . . ?
C18 C17 C21 O13 3.6(4) . . . . ?
C16 C17 C21 O13 179.9(3) . . . . ?
C18 C17 C21 O14 -174.1(3) . . . . ?
C16 C17 C21 O14 2.2(4) . . . . ?
C18 C17 C21 Tb1 -85.0(11) . . . 3 ?
C16 C17 C21 Tb1 91.3(11) . . . 3 ?
C19 O15 C22 C23 172.2(3) . . . . ?
C19 O15 C22 C26 -10.7(5) . . . . ?
O15 C22 C23 C24 178.7(3) . . . . ?
C26 C22 C23 C24 1.5(5) . . . . ?
C22 C23 C24 C25 1.0(6) . . . . ?
C26 N2 C25 C24 1.2(6) . . . . ?
C23 C24 C25 N2 -2.5(6) . . . . ?
C25 N2 C26 C22 1.6(5) . . . . ?
O15 C22 C26 N2 -179.8(3) . . . . ?
C23 C22 C26 N2 -2.9(5) . . . . ?
Tb2 O6 C27 O7 31.5(12) . . . . ?
Tb2 O6 C27 C28 -149.0(8) . . . . ?
Tb1 O7 C27 O6 43.0(9) 2 . . . ?
Tb1 O7 C27 C28 -136.5(6) 2 . . . ?
O6 C27 C28 C29 166.3(3) . . . . ?
O7 C27 C28 C29 -14.1(4) . . . . ?
O6 C27 C28 C33 -14.3(4) . . . . ?
O7 C27 C28 C33 165.3(3) . . . . ?
C33 C28 C29 C30 -0.7(5) . . . . ?
C27 C28 C29 C30 178.7(3) . . . . ?
C28 C29 C30 C31 -2.6(5) . . . . ?
C28 C29 C30 C34 175.1(3) . . . . ?
C29 C30 C31 C32 4.1(5) . . . . ?
C34 C30 C31 C32 -173.6(3) . . . . ?
C30 C31 C32 C33 -2.3(6) . . . . ?
C30 C31 C32 O10 -179.5(3) . . . . ?
C35 O10 C32 C33 137.1(3) . . . . ?
C35 O10 C32 C31 -45.6(5) . . . . ?
C31 C32 C33 C28 -1.0(5) . . . . ?
O10 C32 C33 C28 176.3(3) . . . . ?
C29 C28 C33 C32 2.5(5) . . . . ?
C27 C28 C33 C32 -176.9(3) . . . . ?
Tb1 O9 C34 O8 -1.0(3) 1_565 . . . ?
Tb1 O9 C34 C30 177.5(3) 1_565 . . . ?
Tb1 O8 C34 O9 1.0(3) 1_565 . . . ?
Tb1 O8 C34 C30 -177.5(2) 1_565 . . . ?
C31 C30 C34 O9 -9.6(5) . . . . ?
C29 C30 C34 O9 172.8(3) . . . . ?
C31 C30 C34 O8 169.0(3) . . . . ?
C29 C30 C34 O8 -8.7(5) . . . . ?
C32 O10 C35 C36 -28.1(5) . . . . ?
C32 O10 C35 C39 154.4(3) . . . . ?
O10 C35 C36 C37 179.9(3) . . . . ?
C39 C35 C36 C37 -2.8(5) . . . . ?
C35 C36 C37 C38 0.7(6) . . . . ?
C39 N3 C38 C37 -3.1(6) . . . . ?
C36 C37 C38 N3 2.3(6) . . . . ?
C38 N3 C39 C35 0.8(6) . . . . ?
C36 C35 C39 N3 2.1(5) . . . . ?
O10 C35 C39 N3 179.7(3) . . . . ?
C41 N4 C42 O19 2.1(10) . . . . ?
C40 N4 C42 O19 -176.1(7) . . . . ?
